data_4027238
loop_
_publ_author_name
'Claude Larriv\'ee Aboussafy'
'Derrick L. J. Clive'

_publ_section_title
;
 A Dieckmann Cyclization Route to Piperazine-2,5-diones
;
_journal_name_full 'Journal of Organic Chemistry'
_journal_page_first 5125
_journal_page_last 5131
_journal_paper_doi 10.1021/jo3007144
_journal_volume 77
_journal_year 2012
_chemical_formula_sum 'C15 H18 N2 O4'
_chemical_formula_weight 290.31
_chemical_name_systematic
; 
 ? 
;
_space_group_IT_number 14
_symmetry_cell_setting monoclinic
_symmetry_space_group_name_Hall '-P 2ybc'
_symmetry_space_group_name_H-M 'P 1 21/c 1'
_atom_sites_solution_hydrogens geom
_atom_sites_solution_primary direct
_atom_sites_solution_secondary difmap
_audit_creation_method SHELXL-97
_cell_angle_alpha 90.00
_cell_angle_beta 93.8223(7)
_cell_angle_gamma 90.00
_cell_formula_units_Z 4
_cell_length_a 6.1750(3)
_cell_length_b 12.2731(7)
_cell_length_c 18.6361(10)
_cell_measurement_temperature 173(2)
_cell_volume 1409.22(13)
_computing_structure_refinement 'SHELXL-97 (Sheldrick, 2008)'
_computing_structure_solution 'SHELXS-97 (Sheldrick, 2008)'
_diffrn_ambient_temperature 173(2)
_diffrn_measured_fraction_theta_full 0.999
_diffrn_measured_fraction_theta_max 0.999
_diffrn_radiation_monochromator graphite
_diffrn_radiation_source 'fine-focus sealed tube'
_diffrn_radiation_type MoK\a
_diffrn_radiation_wavelength 0.71073
_diffrn_reflns_av_R_equivalents 0.0205
_diffrn_reflns_av_sigmaI/netI 0.0156
_diffrn_reflns_limit_h_max 7
_diffrn_reflns_limit_h_min -7
_diffrn_reflns_limit_k_max 15
_diffrn_reflns_limit_k_min -15
_diffrn_reflns_limit_l_max 23
_diffrn_reflns_limit_l_min -23
_diffrn_reflns_number 11183
_diffrn_reflns_theta_full 26.41
_diffrn_reflns_theta_max 26.41
_diffrn_reflns_theta_min 1.99
_exptl_absorpt_coefficient_mu 0.100
_exptl_absorpt_correction_T_max 0.9781
_exptl_absorpt_correction_T_min 0.9622
_exptl_crystal_density_diffrn 1.368
_exptl_crystal_F_000 616
_exptl_crystal_size_max 0.39
_exptl_crystal_size_mid 0.26
_exptl_crystal_size_min 0.22
_refine_diff_density_max 0.182
_refine_diff_density_min -0.183
_refine_diff_density_rms 0.040
_refine_ls_extinction_method none
_refine_ls_goodness_of_fit_ref 1.040
_refine_ls_hydrogen_treatment mixed
_refine_ls_matrix_type full
_refine_ls_number_parameters 192
_refine_ls_number_reflns 2901
_refine_ls_number_restraints 0
_refine_ls_restrained_S_all 1.040
_refine_ls_R_factor_all 0.0427
_refine_ls_R_factor_gt 0.0349
_refine_ls_shift/su_max 0.001
_refine_ls_shift/su_mean 0.000
_refine_ls_structure_factor_coef Fsqd
_refine_ls_weighting_details 'calc w=1/[\s^2^(Fo^2^)+(0.0475P)^2^+0.3745P] where P=(Fo^2^+2Fc^2^)/3'
_refine_ls_weighting_scheme calc
_refine_ls_wR_factor_gt 0.0908
_refine_ls_wR_factor_ref 0.0965
_reflns_number_gt 2434
_reflns_number_total 2901
_reflns_threshold_expression >2sigma(I)
_cod_data_source_file jo3007144_si_001.cif
_cod_data_source_block dlc1202
_cod_database_code 4027238

loop_
_symmetry_equiv_pos_as_xyz
'x, y, z'
'-x, y+1/2, -z+1/2'
'-x, -y, -z'
'x, -y-1/2, z-1/2'

loop_
_atom_site_label
_atom_site_type_symbol
_atom_site_fract_x
_atom_site_fract_y
_atom_site_fract_z
_atom_site_U_iso_or_equiv
_atom_site_adp_type
_atom_site_occupancy
_atom_site_symmetry_multiplicity
_atom_site_calc_flag
_atom_site_refinement_flags
O1 O 0.46842(15) 0.32309(9) 0.24480(6) 0.0444(3) Uani 1 1 d .
O2 O -0.15491(16) 0.10219(8) 0.09540(6) 0.0454(3) Uani 1 1 d .
O3 O 0.16387(15) 0.38074(8) 0.06479(5) 0.0381(2) Uani 1 1 d .
O4 O -0.08287(15) 0.78527(7) 0.08985(5) 0.0367(2) Uani 1 1 d .
N1 N 0.11443(16) 0.30814(8) 0.20333(5) 0.0289(2) Uani 1 1 d .
N2 N 0.20299(17) 0.11898(9) 0.13038(6) 0.0344(3) Uani 1 1 d .
C1 C 0.3247(2) 0.28022(11) 0.20541(7) 0.0322(3) Uani 1 1 d .
C2 C 0.3822(2) 0.18748(11) 0.15745(8) 0.0367(3) Uani 1 1 d .
H2A H 0.4531 0.2180 0.1158 0.044 Uiso 1 1 calc R
H2B H 0.4903 0.1408 0.1844 0.044 Uiso 1 1 calc R
C3 C -0.0015(2) 0.15512(10) 0.12160(7) 0.0322(3) Uani 1 1 d .
C4 C -0.03427(19) 0.27332(10) 0.14440(7) 0.0281(3) Uani 1 1 d .
H4 H -0.1857 0.2811 0.1597 0.034 Uiso 1 1 calc R
C5 C 0.0373(2) 0.39550(11) 0.24935(7) 0.0332(3) Uani 1 1 d .
H5A H 0.1462 0.4078 0.2900 0.040 Uiso 1 1 calc R
H5B H -0.0994 0.3719 0.2696 0.040 Uiso 1 1 calc R
C6 C -0.0021(2) 0.50096(10) 0.20932(6) 0.0287(3) Uani 1 1 d .
C7 C -0.2065(2) 0.52793(11) 0.17964(7) 0.0315(3) Uani 1 1 d .
H7 H -0.3254 0.4812 0.1873 0.038 Uiso 1 1 calc R
C8 C -0.2417(2) 0.62183(10) 0.13880(7) 0.0312(3) Uani 1 1 d .
H8 H -0.3826 0.6384 0.1180 0.037 Uiso 1 1 calc R
C9 C -0.0693(2) 0.69096(10) 0.12876(6) 0.0290(3) Uani 1 1 d .
C10 C 0.1361(2) 0.66631(10) 0.15979(7) 0.0311(3) Uani 1 1 d .
H10 H 0.2538 0.7146 0.1539 0.037 Uiso 1 1 calc R
C11 C 0.1690(2) 0.57227(10) 0.19896(7) 0.0307(3) Uani 1 1 d .
H11 H 0.3102 0.5555 0.2193 0.037 Uiso 1 1 calc R
C12 C -0.2924(2) 0.81997(12) 0.06310(8) 0.0441(4) Uani 1 1 d .
H12A H -0.2793 0.8867 0.0348 0.053 Uiso 1 1 calc R
H12B H -0.3822 0.8344 0.1035 0.053 Uiso 1 1 calc R
H12C H -0.3603 0.7628 0.0326 0.053 Uiso 1 1 calc R
C13 C 0.2606(3) 0.00939(11) 0.10766(9) 0.0462(4) Uani 1 1 d .
H13A H 0.3664 0.0143 0.0709 0.055 Uiso 1 1 calc R
H13B H 0.1301 -0.0282 0.0877 0.055 Uiso 1 1 calc R
H13C H 0.3240 -0.0314 0.1491 0.055 Uiso 1 1 calc R
C14 C -0.0121(2) 0.34454(10) 0.07656(7) 0.0298(3) Uani 1 1 d .
C15 C -0.2108(2) 0.35851(13) 0.02748(7) 0.0406(3) Uani 1 1 d .
H15A H -0.1830 0.4126 -0.0095 0.049 Uiso 1 1 calc R
H15B H -0.3309 0.3834 0.0552 0.049 Uiso 1 1 calc R
H15C H -0.2492 0.2887 0.0044 0.049 Uiso 1 1 calc R

loop_
_atom_site_aniso_label
_atom_site_aniso_U_11
_atom_site_aniso_U_22
_atom_site_aniso_U_33
_atom_site_aniso_U_23
_atom_site_aniso_U_13
_atom_site_aniso_U_12
O1 0.0322(5) 0.0472(6) 0.0524(6) 0.0065(5) -0.0068(4) -0.0041(4)
O2 0.0338(5) 0.0354(5) 0.0675(7) -0.0105(5) 0.0068(5) -0.0059(4)
O3 0.0377(5) 0.0383(5) 0.0390(5) 0.0054(4) 0.0078(4) -0.0009(4)
O4 0.0401(5) 0.0274(5) 0.0426(5) 0.0034(4) 0.0026(4) 0.0020(4)
N1 0.0278(5) 0.0285(5) 0.0304(5) 0.0033(4) 0.0026(4) 0.0017(4)
N2 0.0304(6) 0.0263(5) 0.0475(7) 0.0042(5) 0.0099(5) 0.0041(4)
C1 0.0268(6) 0.0330(7) 0.0368(7) 0.0116(5) 0.0020(5) -0.0009(5)
C2 0.0240(6) 0.0394(7) 0.0471(8) 0.0083(6) 0.0048(5) 0.0054(5)
C3 0.0296(7) 0.0283(6) 0.0397(7) 0.0026(5) 0.0092(5) -0.0011(5)
C4 0.0211(6) 0.0286(6) 0.0348(6) 0.0009(5) 0.0035(5) 0.0018(5)
C5 0.0366(7) 0.0345(7) 0.0289(6) 0.0013(5) 0.0039(5) 0.0026(5)
C6 0.0319(6) 0.0291(6) 0.0252(6) -0.0042(5) 0.0038(5) 0.0017(5)
C7 0.0279(6) 0.0296(6) 0.0376(7) -0.0030(5) 0.0069(5) -0.0020(5)
C8 0.0266(6) 0.0302(6) 0.0366(7) -0.0037(5) 0.0008(5) 0.0032(5)
C9 0.0341(7) 0.0246(6) 0.0285(6) -0.0042(5) 0.0035(5) 0.0024(5)
C10 0.0285(6) 0.0280(6) 0.0368(7) -0.0056(5) 0.0039(5) -0.0031(5)
C11 0.0281(6) 0.0317(7) 0.0319(6) -0.0063(5) -0.0013(5) 0.0013(5)
C12 0.0471(8) 0.0386(8) 0.0462(8) 0.0057(6) -0.0014(7) 0.0102(6)
C13 0.0492(9) 0.0293(7) 0.0620(10) 0.0053(7) 0.0186(7) 0.0100(6)
C14 0.0315(7) 0.0261(6) 0.0322(6) -0.0024(5) 0.0050(5) 0.0044(5)
C15 0.0413(8) 0.0451(8) 0.0344(7) -0.0007(6) -0.0034(6) 0.0068(6)

loop_
_atom_type_symbol
_atom_type_description
_atom_type_scat_dispersion_real
_atom_type_scat_dispersion_imag
_atom_type_scat_source
C C 0.0033 0.0016 'International Tables Vol C Tables 4.2.6.8 and 6.1.1.4'
H H 0.0000 0.0000 'International Tables Vol C Tables 4.2.6.8 and 6.1.1.4'
N N 0.0061 0.0033 'International Tables Vol C Tables 4.2.6.8 and 6.1.1.4'
O O 0.0106 0.0060 'International Tables Vol C Tables 4.2.6.8 and 6.1.1.4'

loop_
_geom_angle_atom_site_label_1
_geom_angle_atom_site_label_2
_geom_angle_atom_site_label_3
_geom_angle
C9 O4 C12 117.56(11)
C1 N1 C4 120.68(11)
C1 N1 C5 121.31(11)
C4 N1 C5 116.31(10)
C3 N2 C2 122.78(11)
C3 N2 C13 121.05(12)
C2 N2 C13 116.01(11)
O1 C1 N1 124.46(13)
O1 C1 C2 119.23(12)
N1 C1 C2 116.27(11)
N2 C2 C1 116.07(10)
O2 C3 N2 124.91(12)
O2 C3 C4 120.10(11)
N2 C3 C4 114.95(11)
N1 C4 C3 113.69(10)
N1 C4 C14 111.46(10)
C3 C4 C14 106.73(10)
N1 C5 C6 112.66(10)
C7 C6 C11 118.25(12)
C7 C6 C5 121.08(11)
C11 C6 C5 120.63(11)
C6 C7 C8 121.49(12)
C9 C8 C7 119.23(12)
O4 C9 C8 124.81(11)
O4 C9 C10 115.27(11)
C8 C9 C10 119.92(12)
C11 C10 C9 120.11(12)
C10 C11 C6 120.96(12)
O3 C14 C15 124.07(12)
O3 C14 C4 119.02(11)
C15 C14 C4 116.82(11)

loop_
_geom_bond_atom_site_label_1
_geom_bond_atom_site_label_2
_geom_bond_distance
O1 C1 1.2312(16)
O2 C3 1.2231(16)
O3 C14 1.2072(15)
O4 C9 1.3654(15)
O4 C12 1.4208(17)
N1 C1 1.3412(16)
N1 C4 1.4483(16)
N1 C5 1.4720(16)
N2 C3 1.3382(16)
N2 C2 1.4533(18)
N2 C13 1.4611(17)
C1 C2 1.5043(19)
C3 C4 1.5288(17)
C4 C14 1.5506(17)
C5 C6 1.5055(18)
C6 C7 1.3843(18)
C6 C11 1.3950(18)
C7 C8 1.3903(18)
C8 C9 1.3840(18)
C9 C10 1.3918(18)
C10 C11 1.3734(18)
C14 C15 1.4907(18)

loop_
_geom_torsion_atom_site_label_1
_geom_torsion_atom_site_label_2
_geom_torsion_atom_site_label_3
_geom_torsion_atom_site_label_4
_geom_torsion
C4 N1 C1 O1 164.92(12)
C5 N1 C1 O1 0.29(19)
C4 N1 C1 C2 -17.15(16)
C5 N1 C1 C2 178.22(11)
C3 N2 C2 C1 26.78(18)
C13 N2 C2 C1 -157.84(12)
O1 C1 C2 N2 161.06(12)
N1 C1 C2 N2 -16.99(17)
C2 N2 C3 O2 175.82(13)
C13 N2 C3 O2 0.7(2)
C2 N2 C3 C4 -1.81(18)
C13 N2 C3 C4 -176.97(12)
C1 N1 C4 C3 42.00(15)
C5 N1 C4 C3 -152.63(10)
C1 N1 C4 C14 -78.67(14)
C5 N1 C4 C14 86.69(12)
O2 C3 C4 N1 151.00(12)
N2 C3 C4 N1 -31.24(15)
O2 C3 C4 C14 -85.70(14)
N2 C3 C4 C14 92.06(13)
C1 N1 C5 C6 101.53(13)
C4 N1 C5 C6 -63.74(14)
N1 C5 C6 C7 94.68(14)
N1 C5 C6 C11 -82.95(14)
C11 C6 C7 C8 1.73(18)
C5 C6 C7 C8 -175.95(11)
C6 C7 C8 C9 -1.26(19)
C12 O4 C9 C8 5.91(18)
C12 O4 C9 C10 -173.81(11)
C7 C8 C9 O4 179.92(11)
C7 C8 C9 C10 -0.37(18)
O4 C9 C10 C11 -178.77(11)
C8 C9 C10 C11 1.49(18)
C9 C10 C11 C6 -1.01(19)
C7 C6 C11 C10 -0.59(18)
C5 C6 C11 C10 177.10(11)
N1 C4 C14 O3 33.18(16)
C3 C4 C14 O3 -91.49(13)
N1 C4 C14 C15 -150.19(11)
C3 C4 C14 C15 85.14(13)
